data_7714199
loop_
_publ_author_name
'Duffin, Rebekah N.'
'Andrews, Philip Craig'

_publ_section_title
;
 Structure-activity effects in the anti-leishmanial activity of di-alkyl
 gallium quinolin-8-olates
;
_journal_name_full 'Dalton Transactions'
_journal_paper_doi 10.1039/D3DT02542J
_journal_year 2023
_chemical_formula_moiety 'C22 H21 Ga N2 O2'
_chemical_formula_sum 'C22 H21 Ga N2 O2'
_chemical_formula_weight 415.13
_chemical_name_systematic 'Mono-t-butylgallium 8-hydroxyquinolinolate'
_space_group_crystal_system monoclinic
_space_group_IT_number 15
_space_group_name_Hall '-C 2yc'
_space_group_name_H-M_alt 'C 1 2/c 1'
_atom_sites_solution_hydrogens geom
_atom_sites_solution_primary iterative
_audit_creation_date 2023-09-22
_audit_creation_method
;
Olex2 1.5
(compiled 2022.04.07 svn.rca3783a0 for OlexSys, GUI svn.r6498)
;
_audit_update_record
;
2023-09-27 deposited with the CCDC.	2023-10-03 downloaded from the CCDC.
;
_cell_angle_alpha 90
_cell_angle_beta 110.630(6)
_cell_angle_gamma 90
_cell_formula_units_Z 4
_cell_length_a 17.5207(9)
_cell_length_b 7.0485(3)
_cell_length_c 16.1179(8)
_cell_measurement_reflns_used 6123
_cell_measurement_temperature 123(2)
_cell_measurement_theta_max 31.8620
_cell_measurement_theta_min 3.5690
_cell_volume 1862.84(17)
_computing_cell_refinement 'CrysAlisPro 1.171.41.113a (Rigaku OD, 2021)'
_computing_data_collection 'CrysAlisPro 1.171.41.113a (Rigaku OD, 2021)'
_computing_data_reduction 'CrysAlisPro 1.171.41.113a (Rigaku OD, 2021)'
_computing_molecular_graphics 'Olex2 1.5 (Dolomanov et al., 2009)'
_computing_publication_material 'Olex2 1.5 (Dolomanov et al., 2009)'
_computing_structure_refinement 'olex2.refine 1.5 (Bourhis et al., 2015)'
_computing_structure_solution 'olex2.solve 1.5 (Bourhis et al., 2015)'
_diffrn_ambient_temperature 123.15
_diffrn_measured_fraction_theta_full 0.997
_diffrn_measured_fraction_theta_max 0.997
_diffrn_measurement_device_type 'XtaLAB Synergy, Dualflex, HyPix'
_diffrn_measurement_method '\w scans'
_diffrn_radiation_type MoK\a
_diffrn_radiation_wavelength 0.71073
_diffrn_reflns_av_R_equivalents 0.0454
_diffrn_reflns_av_unetI/netI 0.0553
_diffrn_reflns_Laue_measured_fraction_full 0.997
_diffrn_reflns_Laue_measured_fraction_max 0.997
_diffrn_reflns_limit_h_max 21
_diffrn_reflns_limit_h_min -20
_diffrn_reflns_limit_k_max 8
_diffrn_reflns_limit_k_min -7
_diffrn_reflns_limit_l_max 19
_diffrn_reflns_limit_l_min -19
_diffrn_reflns_number 6708
_diffrn_reflns_point_group_measured_fraction_full 0.997
_diffrn_reflns_point_group_measured_fraction_max 0.997
_diffrn_reflns_theta_full 25.242
_diffrn_reflns_theta_max 25.996
_diffrn_reflns_theta_min 3.593
_diffrn_source 'micro-focus sealed X-ray tube'
_exptl_absorpt_coefficient_mu 1.497
_exptl_crystal_density_diffrn 1.480
_exptl_crystal_description plate
_exptl_crystal_F_000 856
_exptl_crystal_size_max 0.24
_exptl_crystal_size_mid 0.19
_exptl_crystal_size_min 0.12
_refine_diff_density_max 0.303
_refine_diff_density_min -0.365
_refine_diff_density_rms 0.058
_refine_ls_extinction_method none
_refine_ls_goodness_of_fit_ref 1.061
_refine_ls_hydrogen_treatment constr
_refine_ls_matrix_type full
_refine_ls_number_parameters 137
_refine_ls_number_reflns 1828
_refine_ls_number_restraints 12
_refine_ls_restrained_S_all 1.081
_refine_ls_R_factor_all 0.0317
_refine_ls_R_factor_gt 0.0264
_refine_ls_shift/su_max 0.000
_refine_ls_shift/su_mean 0.000
_refine_ls_structure_factor_coef Fsqd
_refine_ls_weighting_details 'w=1/[\s^2^(Fo^2^)+(0.0386P)^2^+1.0929P] where P=(Fo^2^+2Fc^2^)/3'
_refine_ls_weighting_scheme calc
_refine_ls_wR_factor_gt 0.0672
_refine_ls_wR_factor_ref 0.0685
_reflns_Friedel_coverage 0.000
_reflns_number_gt 1682
_reflns_number_total 1828
_reflns_threshold_expression 'I > 2\s(I)'
_cod_data_source_file d3dt02542j2.cif
_cod_data_source_block gatbu8q2_auto
_cod_database_code 7714199
_shelx_shelxl_version_number 2018/3
_shelx_space_group_comment
;
The symmetry employed for this shelxl refinement is uniquely defined
by the following loop, which should always be used as a source of
symmetry information in preference to the above space-group names.
They are only intended as comments.
;
_shelx_estimated_absorpt_t_max 0.841
_shelx_estimated_absorpt_t_min 0.715
_olex2_refinement_description
;
1. Fixed Uiso
 At 1.2 times of:
  All C(H) groups
 At 1.5 times of:
  All C(H,H,H) groups
2. Uiso/Uaniso restraints and constraints
Uanis(C13) \\sim Ueq, Uanis(C12) \\sim Ueq: with sigma of 0.01 and sigma for
terminal atoms of 0.02
3. Others
 Fixed Sof: C11(0.5) H11A(0.5) H11B(0.5) H11C(0.5) C12(0.5) H12A(0.5)
 H12B(0.5) H12C(0.5) C13(0.5) H13A(0.5) H13B(0.5) H13C(0.5)
4.a Me refined with riding coordinates:
 C11(H11A,H11B,H11C), C12(H12A,H12B,H12C), C13(H13A,H13B,H13C)
4.b Aromatic/amide H refined with riding coordinates:
 C1(H1), C2(H2), C3(H3), C5(H5), C6(H6), C7(H7)
;
_olex2_submission_special_instructions 'No special instructions were received'

loop_
_space_group_symop_operation_xyz
'x, y, z'
'-x, y, -z+1/2'
'x+1/2, y+1/2, z'
'-x+1/2, y+1/2, -z+1/2'
'-x, -y, -z'
'x, -y, z-1/2'
'-x+1/2, -y+1/2, -z'
'x+1/2, -y+1/2, z-1/2'

loop_
_atom_site_label
_atom_site_type_symbol
_atom_site_fract_x
_atom_site_fract_y
_atom_site_fract_z
_atom_site_U_iso_or_equiv
_atom_site_adp_type
_atom_site_occupancy
_atom_site_site_symmetry_order
_atom_site_calc_flag
_atom_site_refinement_flags_posn
_atom_site_refinement_flags_adp
_atom_site_refinement_flags_occupancy
_atom_site_disorder_assembly
_atom_site_disorder_group
Ga1 Ga 0.500000 0.28382(4) 0.750000 0.01696(11) Uani 1 2 d S T P A .
O1 O 0.40907(8) 0.17926(19) 0.77629(9) 0.0231(3) Uani 1 1 d . . . . .
N1 N 0.42832(10) 0.1873(2) 0.62158(11) 0.0185(3) Uani 1 1 d . . . . .
C1 C 0.44367(13) 0.1852(3) 0.54691(14) 0.0237(4) Uani 1 1 d . . . . .
H1 H 0.493616 0.236846 0.546497 0.028 Uiso 1 1 calc R U . . .
C2 C 0.38840(14) 0.1089(3) 0.46829(14) 0.0288(5) Uani 1 1 d . . . . .
H2 H 0.400836 0.108570 0.415484 0.035 Uiso 1 1 calc R U . . .
C3 C 0.31626(13) 0.0348(3) 0.46872(14) 0.0277(5) Uani 1 1 d . . . . .
H3 H 0.278156 -0.015662 0.415595 0.033 Uiso 1 1 calc R U . . .
C4 C 0.29803(12) 0.0327(3) 0.54701(13) 0.0221(4) Uani 1 1 d . . . . .
C5 C 0.22718(13) -0.0464(3) 0.55575(14) 0.0262(4) Uani 1 1 d . . . . .
H5 H 0.186138 -0.100462 0.505818 0.031 Uiso 1 1 calc R U . . .
C6 C 0.21802(12) -0.0444(3) 0.63688(14) 0.0266(5) Uani 1 1 d . . . . .
H6 H 0.170245 -0.098070 0.642280 0.032 Uiso 1 1 calc R U . . .
C7 C 0.27743(12) 0.0348(3) 0.71230(14) 0.0237(4) Uani 1 1 d . . . . .
H7 H 0.268793 0.034855 0.767274 0.028 Uiso 1 1 calc R U . . .
C8 C 0.34795(12) 0.1123(2) 0.70748(13) 0.0193(4) Uani 1 1 d . . . . .
C9 C 0.35728(11) 0.1126(2) 0.62316(13) 0.0176(4) Uani 1 1 d . . . . .
C10 C 0.500000 0.5648(4) 0.750000 0.0270(6) Uani 1 2 d S T P . .
C11 C 0.5965(3) 0.6154(6) 0.7867(5) 0.0553(17) Uani 0.5 1 d . . P A -1
H11A H 0.621600 0.566020 0.745530 0.083 Uiso 0.5 1 calc R U P A -1
H11B H 0.603598 0.753336 0.791672 0.083 Uiso 0.5 1 calc R U P A -1
H11C H 0.622687 0.557302 0.845156 0.083 Uiso 0.5 1 calc R U P A -1
C12 C 0.4685(6) 0.6527(9) 0.6612(5) 0.089(3) Uani 0.5 1 d . U P A 1
H12A H 0.452409 0.553206 0.615881 0.133 Uiso 0.5 1 calc R U P A 1
H12B H 0.421058 0.731673 0.656316 0.133 Uiso 0.5 1 calc R U P A 1
H12C H 0.511114 0.731671 0.652532 0.133 Uiso 0.5 1 calc R U P A 1
C13 C 0.4711(6) 0.6454(8) 0.8167(7) 0.081(3) Uani 0.5 1 d . U P A -1
H13A H 0.412503 0.621527 0.799983 0.122 Uiso 0.5 1 calc R U P A -1
H13B H 0.500240 0.586393 0.874272 0.122 Uiso 0.5 1 calc R U P A -1
H13C H 0.481151 0.782428 0.820787 0.122 Uiso 0.5 1 calc R U P A -1

loop_
_atom_site_aniso_label
_atom_site_aniso_U_11
_atom_site_aniso_U_22
_atom_site_aniso_U_33
_atom_site_aniso_U_23
_atom_site_aniso_U_13
_atom_site_aniso_U_12
Ga1 0.01845(18) 0.01423(16) 0.02056(18) 0.000 0.00979(13) 0.000
O1 0.0230(7) 0.0304(7) 0.0182(7) -0.0055(5) 0.0100(6) -0.0086(6)
N1 0.0222(8) 0.0151(7) 0.0211(8) 0.0007(6) 0.0112(7) 0.0010(6)
C1 0.0280(11) 0.0229(10) 0.0249(11) 0.0023(8) 0.0151(9) 0.0001(8)
C2 0.0380(13) 0.0322(11) 0.0197(11) 0.0021(8) 0.0145(10) 0.0022(9)
C3 0.0323(12) 0.0310(11) 0.0186(10) -0.0018(8) 0.0074(9) 0.0012(9)
C4 0.0251(10) 0.0191(9) 0.0217(10) 0.0006(7) 0.0077(8) 0.0035(7)
C5 0.0231(11) 0.0278(10) 0.0245(11) -0.0033(8) 0.0045(9) -0.0023(8)
C6 0.0196(10) 0.0274(10) 0.0341(12) -0.0020(8) 0.0109(9) -0.0041(8)
C7 0.0250(11) 0.0275(10) 0.0219(10) -0.0015(8) 0.0123(8) -0.0031(8)
C8 0.0215(10) 0.0167(9) 0.0216(10) -0.0008(7) 0.0098(8) 0.0002(7)
C9 0.0202(10) 0.0129(9) 0.0206(10) 0.0013(7) 0.0082(8) 0.0027(7)
C10 0.0353(17) 0.0173(13) 0.0281(16) 0.000 0.0108(14) 0.000
C11 0.035(3) 0.019(2) 0.106(5) -0.018(3) 0.018(3) -0.0110(19)
C12 0.148(8) 0.022(3) 0.054(4) 0.009(3) -0.017(5) 0.004(4)
C13 0.128(7) 0.021(3) 0.155(8) -0.031(4) 0.123(7) -0.021(4)

loop_
_atom_type_symbol
_atom_type_description
_atom_type_scat_dispersion_real
_atom_type_scat_dispersion_imag
_atom_type_scat_source
C C 0.0033 0.0016 'International Tables Vol C Tables 4.2.6.8 and 6.1.1.4'
H H 0.0000 0.0000 'International Tables Vol C Tables 4.2.6.8 and 6.1.1.4'
Ga Ga 0.2307 1.6083 'International Tables Vol C Tables 4.2.6.8 and 6.1.1.4'
N N 0.0061 0.0033 'International Tables Vol C Tables 4.2.6.8 and 6.1.1.4'
O O 0.0106 0.0060 'International Tables Vol C Tables 4.2.6.8 and 6.1.1.4'

loop_
_geom_angle_atom_site_label_1
_geom_angle_atom_site_label_2
_geom_angle_atom_site_label_3
_geom_angle
_geom_angle_site_symmetry_1
_geom_angle_site_symmetry_3
_geom_angle_publ_flag
O1 Ga1 O1 135.18(8) 2_656 . ?
O1 Ga1 N1 80.86(6) . . ?
O1 Ga1 N1 85.07(6) 2_656 . ?
O1 Ga1 N1 85.07(6) . 2_656 ?
O1 Ga1 N1 80.86(6) 2_656 2_656 ?
O1 Ga1 C10 112.41(4) 2_656 . ?
O1 Ga1 C10 112.41(4) . . ?
N1 Ga1 N1 142.54(8) 2_656 . ?
C10 Ga1 N1 108.73(4) . . ?
C10 Ga1 N1 108.73(4) . 2_656 ?
C8 O1 Ga1 115.91(12) . . ?
C1 N1 Ga1 130.67(14) . . ?
C1 N1 C9 119.58(17) . . ?
C9 N1 Ga1 109.71(12) . . ?
N1 C1 H1 119.0 . . ?
N1 C1 C2 121.96(19) . . ?
C2 C1 H1 119.0 . . ?
C1 C2 H2 120.5 . . ?
C3 C2 C1 119.09(19) . . ?
C3 C2 H2 120.5 . . ?
C2 C3 H3 119.7 . . ?
C2 C3 C4 120.67(19) . . ?
C4 C3 H3 119.7 . . ?
C3 C4 C5 125.39(19) . . ?
C3 C4 C9 116.41(19) . . ?
C5 C4 C9 118.18(18) . . ?
C4 C5 H5 120.2 . . ?
C6 C5 C4 119.55(19) . . ?
C6 C5 H5 120.2 . . ?
C5 C6 H6 119.1 . . ?
C5 C6 C7 121.84(19) . . ?
C7 C6 H6 119.1 . . ?
C6 C7 H7 119.6 . . ?
C8 C7 C6 120.89(19) . . ?
C8 C7 H7 119.6 . . ?
O1 C8 C7 124.69(18) . . ?
O1 C8 C9 117.80(17) . . ?
C7 C8 C9 117.45(17) . . ?
N1 C9 C4 122.29(18) . . ?
N1 C9 C8 115.58(16) . . ?
C4 C9 C8 122.07(18) . . ?
C11 C10 Ga1 102.69(19) . . ?
C12 C10 Ga1 114.8(3) . . ?
C12 C10 Ga1 114.8(3) 2_656 . ?
C12 C10 C11 104.3(5) . . ?
C12 C10 C11 64.4(5) 2_656 . ?
C12 C10 C12 130.4(6) . 2_656 ?
C13 C10 Ga1 113.0(3) . . ?
C13 C10 C11 103.5(4) . . ?
C13 C10 C12 39.5(5) . 2_656 ?
C13 C10 C12 116.3(5) . . ?
C10 C11 H11A 109.5 . . ?
C10 C11 H11B 109.5 . . ?
C10 C11 H11C 109.5 . . ?
H11A C11 H11B 109.5 . . ?
H11A C11 H11C 109.5 . . ?
H11B C11 H11C 109.5 . . ?
C10 C12 H12A 109.5 . . ?
C10 C12 H12B 109.5 . . ?
C10 C12 H12C 109.5 . . ?
H12A C12 H12B 109.5 . . ?
H12A C12 H12C 109.5 . . ?
H12B C12 H12C 109.5 . . ?
C10 C13 H13A 109.5 . . ?
C10 C13 H13B 109.5 . . ?
C10 C13 H13C 109.5 . . ?
H13A C13 H13B 109.5 . . ?
H13A C13 H13C 109.5 . . ?
H13B C13 H13C 109.5 . . ?

loop_
_geom_bond_atom_site_label_1
_geom_bond_atom_site_label_2
_geom_bond_distance
_geom_bond_site_symmetry_2
_geom_bond_publ_flag
Ga1 O1 1.9330(14) 2_656 ?
Ga1 O1 1.9330(14) . ?
Ga1 N1 2.1196(16) . ?
Ga1 N1 2.1196(16) 2_656 ?
Ga1 C10 1.981(3) . ?
O1 C8 1.328(2) . ?
N1 C1 1.323(3) . ?
N1 C9 1.360(2) . ?
C1 H1 0.9500 . ?
C1 C2 1.403(3) . ?
C2 H2 0.9500 . ?
C2 C3 1.370(3) . ?
C3 H3 0.9500 . ?
C3 C4 1.407(3) . ?
C4 C5 1.412(3) . ?
C4 C9 1.415(3) . ?
C5 H5 0.9500 . ?
C5 C6 1.372(3) . ?
C6 H6 0.9500 . ?
C6 C7 1.408(3) . ?
C7 H7 0.9500 . ?
C7 C8 1.378(3) . ?
C8 C9 1.425(3) . ?
C10 C11 1.622(5) . ?
C10 C12 1.476(7) . ?
C10 C12 1.476(7) 2_656 ?
C10 C13 1.455(6) . ?
C11 H11A 0.9800 . ?
C11 H11B 0.9800 . ?
C11 H11C 0.9800 . ?
C12 H12A 0.9800 . ?
C12 H12B 0.9800 . ?
C12 H12C 0.9800 . ?
C13 H13A 0.9800 . ?
C13 H13B 0.9800 . ?
C13 H13C 0.9800 . ?

loop_
_geom_torsion_atom_site_label_1
_geom_torsion_atom_site_label_2
_geom_torsion_atom_site_label_3
_geom_torsion_atom_site_label_4
_geom_torsion
_geom_torsion_site_symmetry_1
_geom_torsion_site_symmetry_2
_geom_torsion_site_symmetry_3
_geom_torsion_site_symmetry_4
_geom_torsion_publ_flag
Ga1 O1 C8 C7 -179.03(15) . . . . ?
Ga1 O1 C8 C9 3.9(2) . . . . ?
Ga1 N1 C1 C2 178.02(14) . . . . ?
Ga1 N1 C9 C4 -178.49(13) . . . . ?
Ga1 N1 C9 C8 -1.18(18) . . . . ?
O1 C8 C9 N1 -1.6(2) . . . . ?
O1 C8 C9 C4 175.70(16) . . . . ?
N1 C1 C2 C3 0.2(3) . . . . ?
C1 N1 C9 C4 -0.4(3) . . . . ?
C1 N1 C9 C8 176.87(16) . . . . ?
C1 C2 C3 C4 -0.8(3) . . . . ?
C2 C3 C4 C5 -177.5(2) . . . . ?
C2 C3 C4 C9 0.8(3) . . . . ?
C3 C4 C5 C6 177.91(19) . . . . ?
C3 C4 C9 N1 -0.2(3) . . . . ?
C3 C4 C9 C8 -177.32(17) . . . . ?
C4 C5 C6 C7 0.1(3) . . . . ?
C5 C4 C9 N1 178.23(16) . . . . ?
C5 C4 C9 C8 1.1(3) . . . . ?
C5 C6 C7 C8 -0.7(3) . . . . ?
C6 C7 C8 O1 -175.74(18) . . . . ?
C6 C7 C8 C9 1.4(3) . . . . ?
C7 C8 C9 N1 -178.91(16) . . . . ?
C7 C8 C9 C4 -1.6(3) . . . . ?
C9 N1 C1 C2 0.4(3) . . . . ?
C9 C4 C5 C6 -0.3(3) . . . . ?
